data_7719923
loop_
_publ_author_name
'Khan, Mohammad Yasir'
'Husain, Ahmad'
'Alqarni, Sara A.'
'Zeeshan, Mohd'
'Alarifi, Abdullah'
'Li, Xiang'
'Shahid, M.'

_publ_section_title
;
 Enhanced pseudocapacitive performance of a Pb-based MOF/FCNT composite
 for high-stability supercapacitor applications: a step ahead towards
 energy storage.
;
_journal_name_full 'Dalton transactions (Cambridge, England : 2003)'
_journal_paper_doi 10.1039/d5dt02586a
_journal_year 2025
_chemical_formula_moiety '0.5(C28 H16 N4 O16 Pb2)'
_chemical_formula_sum 'C14 H8 N2 O8 Pb'
_chemical_formula_weight 539.45
_space_group_crystal_system monoclinic
_space_group_IT_number 15
_space_group_name_Hall '-C 2yc'
_space_group_name_H-M_alt 'C 1 2/c 1'
_symmetry_Int_Tables_number 15
_atom_sites_solution_primary iterative
_audit_creation_date 2023-06-01
_audit_creation_method
;
Olex2 1.2
(compiled 2018.05.29 svn.r3508 for OlexSys, GUI svn.r5506)
;
_audit_update_record
;
2025-03-02 deposited with the CCDC.	2025-11-13 downloaded from the CCDC.
;
_cell_angle_alpha 90
_cell_angle_beta 97.208(3)
_cell_angle_gamma 90
_cell_formula_units_Z 4
_cell_length_a 15.9755(5)
_cell_length_b 10.8717(3)
_cell_length_c 8.7804(3)
_cell_measurement_reflns_used 6510
_cell_measurement_temperature 293(2)
_cell_measurement_theta_max 26.89
_cell_measurement_theta_min 1.73
_cell_volume 1512.94(8)
_computing_molecular_graphics 'Olex2 (Dolomanov et al., 2009)'
_computing_publication_material 'Olex2 (Dolomanov et al., 2009)'
_computing_structure_refinement 'olex2.refine (Bourhis et al., 2015)'
_computing_structure_solution 'olex2.solve (Bourhis et al., 2015)'
_diffrn_ambient_temperature 293(2)
_diffrn_measured_fraction_theta_full 0.9605
_diffrn_measured_fraction_theta_max 0.9605
_diffrn_measurement_device_type 'XtaLAB Synergy, Dualflex, HyPix3000'
_diffrn_radiation_type 'Mo K\a'
_diffrn_radiation_wavelength 0.71073
_diffrn_reflns_av_R_equivalents 0.1015
_diffrn_reflns_av_unetI/netI 0.0446
_diffrn_reflns_limit_h_max 20
_diffrn_reflns_limit_h_min -20
_diffrn_reflns_limit_k_max 13
_diffrn_reflns_limit_k_min -14
_diffrn_reflns_limit_l_max 11
_diffrn_reflns_limit_l_min -11
_diffrn_reflns_number 23286
_diffrn_reflns_theta_full 27.5279
_diffrn_reflns_theta_max 27.53
_diffrn_reflns_theta_min 2.27
_exptl_absorpt_coefficient_mu 11.204
_exptl_absorpt_correction_T_max 1.00000
_exptl_absorpt_correction_T_min 0.67191
_exptl_absorpt_correction_type multi-scan
_exptl_absorpt_process_details
;
CrysAlisPro 1.171.40.82a (Rigaku Oxford Diffraction, 2020)
Empirical absorption correction using spherical harmonics,
implemented in SCALE3 ABSPACK scaling algorithm.
;
_exptl_crystal_colour colourless
_exptl_crystal_colour_primary colourless
_exptl_crystal_density_diffrn 2.3681
_exptl_crystal_description plate
_exptl_crystal_F_000 996.3102
_exptl_crystal_size_max 0.43
_exptl_crystal_size_mid 0.21
_exptl_crystal_size_min 0.16
_refine_diff_density_max 2.1456
_refine_diff_density_min -1.5766
_refine_diff_density_rms 0.2178
_refine_ls_d_res_high 0.7689
_refine_ls_d_res_low 8.9652
_refine_ls_extinction_expression Fc^*^=kFc[1+0.001xFc^2^\l^3^/sin(2\q)]^-1/4^
_refine_ls_goodness_of_fit_ref 1.0271
_refine_ls_hydrogen_treatment mixed
_refine_ls_matrix_type full
_refine_ls_number_constraints 6
_refine_ls_number_parameters 119
_refine_ls_number_reflns 1676
_refine_ls_number_restraints 0
_refine_ls_restrained_S_all 1.0271
_refine_ls_R_factor_all 0.0373
_refine_ls_R_factor_gt 0.0291
_refine_ls_shift/su_max 0.0002
_refine_ls_shift/su_mean 0.0000
_refine_ls_structure_factor_coef Fsqd
_refine_ls_weighting_details 'w=1/[\s^2^(Fo^2^)+(0.0455P)^2^] where P=(Fo^2^+2Fc^2^)/3'
_refine_ls_weighting_scheme calc
_refine_ls_wR_factor_gt 0.0725
_refine_ls_wR_factor_ref 0.0777
_reflns_Friedel_coverage 0.0
_reflns_limit_h_max 20
_reflns_limit_h_min -20
_reflns_limit_k_max 14
_reflns_limit_k_min 0
_reflns_limit_l_max 11
_reflns_limit_l_min 0
_reflns_number_gt 1379
_reflns_number_total 1676
_reflns_threshold_expression I>=2u(I)
_cod_data_source_file d5dt02586a2.cif
_cod_data_source_block MSK-22
_cod_database_code 7719923
_olex2_refinement_description
;
1. Fixed Uiso
 At 1.2 times of:
  All C(H) groups
2.a Aromatic/amide H refined with riding coordinates:
 C1(H1a), C5(H5), C4(H4)
;
_olex2_submission_special_instructions 'No special instructions were received'

loop_
_space_group_symop_id
_space_group_symop_operation_xyz
1 x,y,z
2 -x,y,-z+1/2
3 -x,-y,-z
4 x,-y,z-1/2
5 x+1/2,y+1/2,z
6 -x+1/2,y+1/2,-z+1/2
7 -x+1/2,-y+1/2,-z
8 x+1/2,-y+1/2,z-1/2

loop_
_atom_site_label
_atom_site_type_symbol
_atom_site_fract_x
_atom_site_fract_y
_atom_site_fract_z
_atom_site_U_iso_or_equiv
_atom_site_adp_type
_atom_site_occupancy
_atom_site_site_symmetry_order
_atom_site_refinement_flags_posn
_atom_site_refinement_flags_adp
_atom_site_refinement_flags_occupancy
Pb1 Pb 0.5 0.503499(14) 0.25 0.02522(15) Uani 1.000000 2 S T P
O1 O 0.8232(2) 0.7172(3) 0.1695(4) 0.0505(10) Uani 1.000000 1 . . .
H1 H 0.882(4) 0.721(5) 0.145(6) 0.08(2) Uiso 1.000000 1 . . .
O2 O 0.84445(17) 0.9068(3) 0.2621(4) 0.0564(9) Uani 1.000000 1 . . .
O3 O 0.4606(2) 0.8191(3) 0.5658(4) 0.0521(10) Uani 1.000000 1 . . .
O4 O 0.46664(19) 0.6281(2) 0.4790(3) 0.0319(6) Uani 1.000000 1 . . .
N1 N 0.60120(19) 0.6795(3) 0.3403(3) 0.0293(8) Uani 1.000000 1 . . .
C1 C 0.6728(3) 0.6974(5) 0.2800(6) 0.0339(12) Uani 1.000000 1 . . .
H1a H 0.6920(3) 0.6352(5) 0.2205(6) 0.0407(14) Uiso 1.000000 1 R . .
C2 C 0.7193(3) 0.8032(4) 0.3015(5) 0.0293(10) Uani 1.000000 1 . . .
C3 C 0.8020(3) 0.8147(5) 0.2409(6) 0.0335(12) Uani 1.000000 1 . . .
C4 C 0.6879(2) 0.8971(4) 0.3853(5) 0.0422(11) Uani 1.000000 1 . . .
H4 H 0.7172(2) 0.9709(4) 0.4003(5) 0.0506(13) Uiso 1.000000 1 R . .
C5 C 0.6128(3) 0.8806(4) 0.4464(5) 0.0422(11) Uani 1.000000 1 . . .
H5 H 0.5904(3) 0.9435(4) 0.5006(5) 0.0506(13) Uiso 1.000000 1 R . .
C6 C 0.5718(3) 0.7684(4) 0.4248(5) 0.0264(9) Uani 1.000000 1 . . .
C7 C 0.4928(2) 0.7369(6) 0.4944(4) 0.0296(13) Uani 1.000000 1 . . .

loop_
_atom_site_aniso_label
_atom_site_aniso_U_11
_atom_site_aniso_U_22
_atom_site_aniso_U_33
_atom_site_aniso_U_12
_atom_site_aniso_U_13
_atom_site_aniso_U_23
Pb1 0.0204(2) 0.01974(19) 0.0386(2) -0.000000 0.01551(13) 0.000000
O1 0.038(2) 0.038(2) 0.083(3) -0.0079(17) 0.0399(19) -0.0142(17)
O2 0.0346(19) 0.0400(19) 0.103(3) -0.0182(15) 0.0409(17) -0.0170(17)
O3 0.044(2) 0.0316(19) 0.092(2) -0.0079(15) 0.0534(19) -0.0182(17)
O4 0.0306(16) 0.0231(16) 0.0463(17) -0.0057(14) 0.0221(12) -0.0010(12)
N1 0.026(2) 0.0279(18) 0.039(2) -0.0046(14) 0.0214(16) -0.0066(14)
C1 0.027(3) 0.032(3) 0.047(3) -0.005(2) 0.021(2) -0.008(2)
C2 0.021(3) 0.027(2) 0.044(3) -0.0027(18) 0.019(2) -0.0017(18)
C3 0.024(3) 0.030(3) 0.050(3) -0.0031(19) 0.018(2) 0.0003(19)
C4 0.034(3) 0.028(2) 0.071(3) -0.0114(19) 0.028(2) -0.008(2)
C5 0.037(3) 0.024(2) 0.071(3) -0.0048(19) 0.028(2) -0.010(2)
C6 0.021(3) 0.025(2) 0.036(2) 0.0018(18) 0.0140(19) 0.0004(18)
C7 0.024(3) 0.030(3) 0.038(3) 0.0033(16) 0.018(2) 0.0000(15)

loop_
_atom_type_symbol
_atom_type_scat_dispersion_real
_atom_type_scat_dispersion_imag
_atom_type_scat_Cromer_Mann_a1
_atom_type_scat_Cromer_Mann_a2
_atom_type_scat_Cromer_Mann_a3
_atom_type_scat_Cromer_Mann_a4
_atom_type_scat_Cromer_Mann_b1
_atom_type_scat_Cromer_Mann_b2
_atom_type_scat_Cromer_Mann_b3
_atom_type_scat_Cromer_Mann_b4
_atom_type_scat_Cromer_Mann_c
_atom_type_scat_source
_atom_type_scat_dispersion_source
Pb -3.20855 10.15388 31.06170 13.06370 18.44200 5.96960 0.69020 2.35760 8.61800 47.25790 13.4118003845 'International Tables Volume C Table 6.1.1.4 (pp. 500-502)' 'Henke, Gullikson and Davis, At. Data and Nucl. Data Tables, 1993, 54, 2'
H 0.00000 0.00000 0.49300 0.32291 0.14019 0.04081 10.51090 26.12570 3.14236 57.79970 0.0030380000826 'International Tables Volume C Table 6.1.1.4 (pp. 500-502)' 'Henke, Gullikson and Davis, At. Data and Nucl. Data Tables, 1993, 54, 2'
C 0.00347 0.00161 2.31000 1.02000 1.58860 0.86500 20.84390 10.20750 0.56870 51.65120 0.215599998832 'International Tables Volume C Table 6.1.1.4 (pp. 500-502)' 'Henke, Gullikson and Davis, At. Data and Nucl. Data Tables, 1993, 54, 2'
O 0.01158 0.00611 3.04850 2.28680 1.54630 0.86700 13.27710 5.70110 0.32390 32.90890 0.250800013542 'International Tables Volume C Table 6.1.1.4 (pp. 500-502)' 'Henke, Gullikson and Davis, At. Data and Nucl. Data Tables, 1993, 54, 2'
N 0.00653 0.00323 12.21260 3.13220 2.01250 1.16630 0.00570 9.89330 28.99750 0.58260 -11.5290002823 'International Tables Volume C Table 6.1.1.4 (pp. 500-502)' 'Henke, Gullikson and Davis, At. Data and Nucl. Data Tables, 1993, 54, 2'

loop_
_geom_angle_atom_site_label_1
_geom_angle_atom_site_label_2
_geom_angle_atom_site_label_3
_geom_angle
_geom_angle_site_symmetry_1
_geom_angle_site_symmetry_3
_geom_angle_publ_flag
O4 Pb1 O4 115.41(11) . 2_655 ?
N1 Pb1 O4 70.10(9) 2_655 . ?
N1 Pb1 O4 62.83(9) 2_655 2_655 ?
N1 Pb1 O4 62.83(9) . . ?
N1 Pb1 O4 70.10(9) . 2_655 ?
N1 Pb1 N1 83.55(14) 2_655 . ?
C3 O1 H1 113(3) . . ?
C7 O4 Pb1 119.2(2) . 2_655 ?
C1 N1 Pb1 121.6(3) . . ?
C6 N1 Pb1 117.3(3) . . ?
C6 N1 C1 119.5(4) . . ?
H1a C1 N1 118.5(3) . . ?
C2 C1 N1 123.1(4) . . ?
C2 C1 H1a 118.5(3) . . ?
C3 C2 C1 120.8(4) . . ?
C4 C2 C1 117.7(4) . . ?
C4 C2 C3 121.5(4) . . ?
O2 C3 O1 125.1(5) . . ?
C2 C3 O1 113.6(4) . . ?
C2 C3 O2 121.3(4) . . ?
H4 C4 C2 120.1(2) . . ?
C5 C4 C2 119.9(4) . . ?
C5 C4 H4 120.1(2) . . ?
H5 C5 C4 120.7(2) . . ?
C6 C5 C4 118.6(4) . . ?
C6 C5 H5 120.7(3) . . ?
C5 C6 N1 121.2(4) . . ?
C7 C6 N1 115.4(4) . . ?
C7 C6 C5 123.3(4) . . ?
O4 C7 O3 125.4(4) . . ?
C6 C7 O3 117.5(5) . . ?
C6 C7 O4 117.0(4) . . ?

loop_
_geom_bond_atom_site_label_1
_geom_bond_atom_site_label_2
_geom_bond_distance
_geom_bond_site_symmetry_2
_geom_bond_publ_flag
Pb1 O4 2.536(2) 2_655 ?
Pb1 O4 2.536(2) . ?
Pb1 N1 2.565(3) . ?
Pb1 N1 2.565(3) 2_655 ?
O1 H1 0.99(6) . ?
O1 C3 1.298(6) . ?
O2 C3 1.210(6) . ?
O3 C7 1.240(6) . ?
O4 C7 1.256(7) . ?
N1 C1 1.334(5) . ?
N1 C6 1.339(5) . ?
C1 H1a 0.9300 . ?
C1 C2 1.370(6) . ?
C2 C3 1.490(6) . ?
C2 C4 1.389(6) . ?
C4 H4 0.9300 . ?
C4 C5 1.385(5) . ?
C5 H5 0.9300 . ?
C5 C6 1.386(5) . ?
C6 C7 1.509(6) . ?
